data_2239738
loop_
_publ_author_name
'Bahron, Hadariah'
'Tajuddin, Amalina Mohd'
'Ibrahim, Wan Nazihah Wan'
'Chantrapromma, Suchada'
'Fun, Hoong-Kun'

_publ_section_title
;
 Bis{2-methoxy-6-[(<i>E</i>)-(4-methylbenzyl)iminomethyl]phenolato}palladium(II)
 chloroform monosolvate
;
_journal_coeditor_code SJ5416
_journal_issue 8
_journal_name_full 'Acta Crystallographica Section E'
_journal_page_first m289
_journal_page_last m290
_journal_paper_doi 10.1107/S1600536814015025
_journal_volume 70
_journal_year 2014
_chemical_formula_iupac '[Pd (C16 H16 N O)2], C H Cl3'
_chemical_formula_moiety 'C32 H32 N2 O4 Pd, C H Cl3'
_chemical_formula_sum 'C33 H33 Cl3 N2 O4 Pd'
_chemical_formula_weight 734.36
_chemical_melting_point_gt 509
_chemical_melting_point_lt 511
_chemical_name_systematic
;
Bis{2-methoxy-6-[(<i>E</i>)-(4-methylbenzyl)iminomethyl]phenolato}palladium(II)
chloroform monosolvate
;
_space_group_IT_number 15
_symmetry_cell_setting monoclinic
_symmetry_space_group_name_Hall '-C 2yc'
_symmetry_space_group_name_H-M 'C 1 2/c 1'
_atom_sites_solution_hydrogens geom
_atom_sites_solution_primary direct
_atom_sites_solution_secondary difmap
_audit_creation_method SHELXL-97
_cell_angle_alpha 90.00
_cell_angle_beta 134.8850(10)
_cell_angle_gamma 90.00
_cell_formula_units_Z 4
_cell_length_a 31.9861(8)
_cell_length_b 5.9668(2)
_cell_length_c 22.6135(5)
_cell_measurement_reflns_used 5542
_cell_measurement_temperature 100
_cell_measurement_theta_max 32.50
_cell_measurement_theta_min 1.80
_cell_volume 3057.92(15)
_computing_cell_refinement 'SAINT (Bruker, 2009)'
_computing_data_collection 'APEX2 (Bruker, 2009)'
_computing_data_reduction 'SAINT (Bruker, 2009)'
_computing_molecular_graphics 'SHELXTL (Sheldrick, 2008)'
_computing_publication_material
;
SHELXTL (Sheldrick, 2008), PLATON (Spek, 2009) and publCIF
(Westrip, 2010)
;
_computing_structure_refinement 'SHELXTL (Sheldrick, 2008)'
_computing_structure_solution 'SHELXTL (Sheldrick, 2008)'
_diffrn_ambient_temperature 100
_diffrn_measured_fraction_theta_full 0.999
_diffrn_measured_fraction_theta_max 0.999
_diffrn_measurement_device_type 'Bruker APEXII CCD area-detector'
_diffrn_measurement_method '\f and \w scans'
_diffrn_radiation_monochromator graphite
_diffrn_radiation_source 'sealed tube'
_diffrn_radiation_type MoK\a
_diffrn_radiation_wavelength 0.71073
_diffrn_reflns_av_R_equivalents 0.0205
_diffrn_reflns_av_sigmaI/netI 0.0120
_diffrn_reflns_limit_h_max 48
_diffrn_reflns_limit_h_min -48
_diffrn_reflns_limit_k_max 8
_diffrn_reflns_limit_k_min -9
_diffrn_reflns_limit_l_max 34
_diffrn_reflns_limit_l_min -33
_diffrn_reflns_number 43800
_diffrn_reflns_theta_full 32.50
_diffrn_reflns_theta_max 32.50
_diffrn_reflns_theta_min 1.80
_diffrn_standards_number 0
_exptl_absorpt_coefficient_mu 0.911
_exptl_absorpt_correction_T_max 0.8532
_exptl_absorpt_correction_T_min 0.6689
_exptl_absorpt_correction_type multi-scan
_exptl_absorpt_process_details '(SADABS; Bruker, 2009)'
_exptl_crystal_colour Orange
_exptl_crystal_density_diffrn 1.595
_exptl_crystal_density_method 'not measured'
_exptl_crystal_description block
_exptl_crystal_F_000 1496
_exptl_crystal_size_max 0.48
_exptl_crystal_size_mid 0.25
_exptl_crystal_size_min 0.18
_refine_diff_density_max 1.243
_refine_diff_density_min -1.901
_refine_ls_extinction_method none
_refine_ls_goodness_of_fit_ref 1.046
_refine_ls_hydrogen_treatment constr
_refine_ls_matrix_type full
_refine_ls_number_parameters 204
_refine_ls_number_reflns 5542
_refine_ls_number_restraints 0
_refine_ls_restrained_S_all 1.046
_refine_ls_R_factor_all 0.0323
_refine_ls_R_factor_gt 0.0288
_refine_ls_shift/su_max 0.001
_refine_ls_shift/su_mean 0.001
_refine_ls_structure_factor_coef Fsqd
_refine_ls_weighting_details 'calc w=1/[\s^2^(Fo^2^)+(0.0290P)^2^+8.0640P] where P=(Fo^2^+2Fc^2^)/3'
_refine_ls_weighting_scheme calc
_refine_ls_wR_factor_gt 0.0693
_refine_ls_wR_factor_ref 0.0729
_reflns_number_gt 5006
_reflns_number_total 5542
_reflns_threshold_expression I>2\s(I)
_cod_data_source_file sj5416sup1.cf
_cod_data_source_block I
_cod_original_sg_symbol_H-M 'C 2/c'
_cod_database_code 2239738
_cod_database_fobs_code 2239738

loop_
_symmetry_equiv_pos_as_xyz
'x, y, z'
'-x, y, -z+1/2'
'x+1/2, y+1/2, z'
'-x+1/2, y+1/2, -z+1/2'
'-x, -y, -z'
'x, -y, z-1/2'
'-x+1/2, -y+1/2, -z'
'x+1/2, -y+1/2, z-1/2'

loop_
_atom_site_type_symbol
_atom_site_label
_atom_site_fract_x
_atom_site_fract_y
_atom_site_fract_z
_atom_site_U_iso_or_equiv
_atom_site_adp_type
_atom_site_calc_flag
_atom_site_refinement_flags
_atom_site_occupancy
_atom_site_symmetry_multiplicity
Pd Pd1 0.2500 0.7500 0.5000 0.01355(4) Uani d S 1 2
O O1 0.27424(5) 0.77360(19) 0.44058(7) 0.0199(2) Uani d . 1 1
O O2 0.29036(5) 0.7333(2) 0.34385(7) 0.0216(2) Uani d . 1 1
N N1 0.29650(5) 1.0260(2) 0.56892(7) 0.0161(2) Uani d . 1 1
C C1 0.30562(6) 0.9327(2) 0.44764(8) 0.0163(2) Uani d . 1 1
C C2 0.31517(6) 0.9175(3) 0.39460(9) 0.0182(2) Uani d . 1 1
C C3 0.34628(7) 1.0811(3) 0.39600(9) 0.0230(3) Uani d . 1 1
H H3A 0.3517 1.0693 0.3607 0.028 Uiso calc R 1 1
C C4 0.36987(8) 1.2650(3) 0.44999(10) 0.0256(3) Uani d . 1 1
H H4A 0.3909 1.3743 0.4505 0.031 Uiso calc R 1 1
C C5 0.36196(7) 1.2838(3) 0.50202(10) 0.0229(3) Uani d . 1 1
H H5A 0.3777 1.4061 0.5378 0.028 Uiso calc R 1 1
C C6 0.32999(6) 1.1187(2) 0.50177(8) 0.0172(2) Uani d . 1 1
C C7 0.32398(6) 1.1514(2) 0.55844(9) 0.0176(2) Uani d . 1 1
H H7A 0.3421 1.2786 0.5918 0.021 Uiso calc R 1 1
C C8 0.30159(6) 1.0981(3) 0.63693(9) 0.0180(2) Uani d . 1 1
H H8A 0.2676 1.0451 0.6249 0.022 Uiso calc R 1 1
H H8B 0.3020 1.2605 0.6393 0.022 Uiso calc R 1 1
C C9 0.35728(6) 1.0068(2) 0.72040(9) 0.0169(2) Uani d . 1 1
C C10 0.40868(7) 1.1352(3) 0.77237(9) 0.0215(3) Uani d . 1 1
H H10A 0.4083 1.2778 0.7555 0.026 Uiso calc R 1 1
C C11 0.46054(7) 1.0533(3) 0.84920(10) 0.0245(3) Uani d . 1 1
H H11A 0.4943 1.1418 0.8829 0.029 Uiso calc R 1 1
C C12 0.46238(7) 0.8403(3) 0.87610(9) 0.0220(3) Uani d . 1 1
C C13 0.41100(7) 0.7121(3) 0.82397(10) 0.0213(3) Uani d . 1 1
H H13A 0.4114 0.5695 0.8409 0.026 Uiso calc R 1 1
C C14 0.35894(7) 0.7929(3) 0.74686(9) 0.0197(3) Uani d . 1 1
H H14A 0.3253 0.7038 0.7130 0.024 Uiso calc R 1 1
C C15 0.30447(7) 0.6982(3) 0.29710(10) 0.0257(3) Uani d . 1 1
H H15A 0.2903 0.5538 0.2708 0.039 Uiso calc R 1 1
H H15B 0.3465 0.7047 0.3339 0.039 Uiso calc R 1 1
H H15C 0.2861 0.8125 0.2552 0.039 Uiso calc R 1 1
C C16 0.51830(8) 0.7502(3) 0.95912(11) 0.0325(4) Uani d . 1 1
H H16A 0.5514 0.7914 0.9680 0.049 Uiso calc R 1 1
H H16B 0.5160 0.5899 0.9593 0.049 Uiso calc R 1 1
H H16C 0.5232 0.8119 1.0029 0.049 Uiso calc R 1 1
C C17 0.00983(14) 0.8371(6) 0.2433(2) 0.0230(6) Uani d P 0.50 1
H H17A 0.0259 0.8362 0.2200 0.028 Uiso d PR 0.50 1
Cl Cl1 0.0000 1.12294(11) 0.2500 0.04186(16) Uani d S 1 2
Cl Cl2 0.05936(2) 0.70272(10) 0.33308(4) 0.04878(16) Uani d . 1 1

loop_
_atom_site_aniso_label
_atom_site_aniso_U_11
_atom_site_aniso_U_22
_atom_site_aniso_U_33
_atom_site_aniso_U_12
_atom_site_aniso_U_13
_atom_site_aniso_U_23
Pd1 0.01277(6) 0.01580(7) 0.01323(7) -0.00043(4) 0.00959(6) -0.00051(4)
O1 0.0230(5) 0.0231(5) 0.0223(5) -0.0064(4) 0.0191(5) -0.0050(4)
O2 0.0230(5) 0.0280(6) 0.0217(5) -0.0055(4) 0.0185(5) -0.0047(4)
N1 0.0145(5) 0.0181(5) 0.0143(5) 0.0009(4) 0.0097(4) -0.0003(4)
C1 0.0133(5) 0.0203(6) 0.0138(5) 0.0002(4) 0.0090(5) 0.0020(4)
C2 0.0144(5) 0.0243(7) 0.0141(5) -0.0012(5) 0.0095(5) 0.0014(5)
C3 0.0205(6) 0.0314(8) 0.0182(6) -0.0042(6) 0.0141(6) 0.0022(6)
C4 0.0247(7) 0.0297(8) 0.0210(7) -0.0081(6) 0.0156(6) 0.0016(6)
C5 0.0213(7) 0.0251(7) 0.0179(6) -0.0064(5) 0.0122(6) -0.0005(5)
C6 0.0144(5) 0.0200(6) 0.0132(5) -0.0006(5) 0.0083(5) 0.0019(5)
C7 0.0152(5) 0.0179(6) 0.0147(5) -0.0001(5) 0.0088(5) 0.0001(4)
C8 0.0182(6) 0.0192(6) 0.0181(6) 0.0007(5) 0.0134(5) -0.0023(5)
C9 0.0177(6) 0.0191(6) 0.0159(5) -0.0001(5) 0.0126(5) -0.0029(5)
C10 0.0219(6) 0.0203(6) 0.0191(6) -0.0032(5) 0.0134(6) -0.0033(5)
C11 0.0206(6) 0.0264(7) 0.0186(6) -0.0046(6) 0.0111(6) -0.0043(5)
C12 0.0207(6) 0.0271(7) 0.0173(6) 0.0025(5) 0.0131(6) -0.0005(5)
C13 0.0235(7) 0.0220(6) 0.0213(6) 0.0017(5) 0.0168(6) 0.0008(5)
C14 0.0197(6) 0.0223(6) 0.0192(6) -0.0014(5) 0.0145(6) -0.0016(5)
C15 0.0249(7) 0.0374(9) 0.0234(7) -0.0029(6) 0.0202(6) -0.0036(6)
C16 0.0251(8) 0.0385(10) 0.0215(7) 0.0054(7) 0.0120(7) 0.0050(7)
C17 0.0241(14) 0.0232(14) 0.0245(14) -0.0037(11) 0.0181(12) -0.0041(11)
Cl1 0.0565(4) 0.0199(3) 0.0593(5) 0.000 0.0445(4) 0.000
Cl2 0.0256(2) 0.0353(2) 0.0438(3) 0.00892(18) 0.0097(2) -0.0081(2)

loop_
_atom_type_symbol
_atom_type_description
_atom_type_scat_dispersion_real
_atom_type_scat_dispersion_imag
_atom_type_scat_source
C C 0.0033 0.0016 'International Tables Vol C Tables 4.2.6.8 and 6.1.1.4'
H H 0.0000 0.0000 'International Tables Vol C Tables 4.2.6.8 and 6.1.1.4'
N N 0.0061 0.0033 'International Tables Vol C Tables 4.2.6.8 and 6.1.1.4'
O O 0.0106 0.0060 'International Tables Vol C Tables 4.2.6.8 and 6.1.1.4'
Cl Cl 0.1484 0.1585 'International Tables Vol C Tables 4.2.6.8 and 6.1.1.4'
Pd Pd -0.9988 1.0072 'International Tables Vol C Tables 4.2.6.8 and 6.1.1.4'

loop_
_geom_angle_atom_site_label_1
_geom_angle_atom_site_label_2
_geom_angle_atom_site_label_3
_geom_angle_site_symmetry_1
_geom_angle_site_symmetry_3
_geom_angle
O1 Pd1 O1 7_566 . 180.0000(10)
O1 Pd1 N1 7_566 . 87.83(5)
O1 Pd1 N1 . . 92.17(5)
O1 Pd1 N1 7_566 7_566 92.17(5)
O1 Pd1 N1 . 7_566 87.83(5)
N1 Pd1 N1 . 7_566 180.0
C1 O1 Pd1 . . 127.25(9)
C2 O2 C15 . . 116.10(12)
C7 N1 C8 . . 115.30(12)
C7 N1 Pd1 . . 123.66(10)
C8 N1 Pd1 . . 121.04(9)
O1 C1 C6 . . 125.72(13)
O1 C1 C2 . . 116.75(13)
C6 C1 C2 . . 117.52(13)
O2 C2 C3 . . 124.80(13)
O2 C2 C1 . . 114.39(12)
C3 C2 C1 . . 120.81(14)
C2 C3 C4 . . 120.72(14)
C2 C3 H3A . . 119.6
C4 C3 H3A . . 119.6
C5 C4 C3 . . 119.97(15)
C5 C4 H4A . . 120.0
C3 C4 H4A . . 120.0
C4 C5 C6 . . 120.60(15)
C4 C5 H5A . . 119.7
C6 C5 H5A . . 119.7
C1 C6 C5 . . 120.37(13)
C1 C6 C7 . . 122.75(13)
C5 C6 C7 . . 116.89(14)
N1 C7 C6 . . 128.23(14)
N1 C7 H7A . . 115.9
C6 C7 H7A . . 115.9
N1 C8 C9 . . 111.02(11)
N1 C8 H8A . . 109.4
C9 C8 H8A . . 109.4
N1 C8 H8B . . 109.4
C9 C8 H8B . . 109.4
H8A C8 H8B . . 108.0
C10 C9 C14 . . 118.42(14)
C10 C9 C8 . . 120.25(14)
C14 C9 C8 . . 121.32(13)
C11 C10 C9 . . 121.09(15)
C11 C10 H10A . . 119.5
C9 C10 H10A . . 119.5
C12 C11 C10 . . 120.73(15)
C12 C11 H11A . . 119.6
C10 C11 H11A . . 119.6
C11 C12 C13 . . 118.08(14)
C11 C12 C16 . . 121.11(16)
C13 C12 C16 . . 120.82(16)
C12 C13 C14 . . 121.50(15)
C12 C13 H13A . . 119.2
C14 C13 H13A . . 119.2
C9 C14 C13 . . 120.18(14)
C9 C14 H14A . . 119.9
C13 C14 H14A . . 119.9
O2 C15 H15A . . 109.5
O2 C15 H15B . . 109.5
H15A C15 H15B . . 109.5
O2 C15 H15C . . 109.5
H15A C15 H15C . . 109.5
H15B C15 H15C . . 109.5
C12 C16 H16A . . 109.5
C12 C16 H16B . . 109.5
H16A C16 H16B . . 109.5
C12 C16 H16C . . 109.5
H16A C16 H16C . . 109.5
H16B C16 H16C . . 109.5
C17 C17 Cl2 2 . 82.7(4)
C17 C17 Cl1 2 . 75.67(10)
Cl2 C17 Cl1 . . 115.99(18)
C17 C17 Cl2 2 2 68.1(4)
Cl2 C17 Cl2 . 2 115.65(19)
Cl1 C17 Cl2 . 2 110.29(18)
C17 C17 H17A 2 . 171.5
Cl2 C17 H17A . . 104.5
Cl1 C17 H17A . . 104.5
Cl2 C17 H17A 2 . 104.4

loop_
_geom_bond_atom_site_label_1
_geom_bond_atom_site_label_2
_geom_bond_site_symmetry_2
_geom_bond_distance
Pd1 O1 7_566 1.9741(10)
Pd1 O1 . 1.9741(10)
Pd1 N1 . 2.0204(12)
Pd1 N1 7_566 2.0204(12)
O1 C1 . 1.3069(17)
O2 C2 . 1.3672(19)
O2 C15 . 1.4279(18)
N1 C7 . 1.2971(19)
N1 C8 . 1.4911(18)
C1 C6 . 1.411(2)
C1 C2 . 1.4344(19)
C2 C3 . 1.378(2)
C3 C4 . 1.401(2)
C3 H3A . 0.9300
C4 C5 . 1.372(2)
C4 H4A . 0.9300
C5 C6 . 1.417(2)
C5 H5A . 0.9300
C6 C7 . 1.437(2)
C7 H7A . 0.9300
C8 C9 . 1.512(2)
C8 H8A . 0.9700
C8 H8B . 0.9700
C9 C10 . 1.394(2)
C9 C14 . 1.395(2)
C10 C11 . 1.393(2)
C10 H10A . 0.9300
C11 C12 . 1.392(2)
C11 H11A . 0.9300
C12 C13 . 1.393(2)
C12 C16 . 1.508(2)
C13 C14 . 1.396(2)
C13 H13A . 0.9300
C14 H14A . 0.9300
C15 H15A . 0.9600
C15 H15B . 0.9600
C15 H15C . 0.9600
C16 H16A . 0.9600
C16 H16B . 0.9600
C16 H16C . 0.9600
C17 C17 2 0.871(6)
C17 Cl2 . 1.654(3)
C17 Cl1 . 1.760(3)
C17 Cl2 2 1.769(3)
C17 H17A . 0.9604
Cl1 C17 2 1.760(3)
Cl2 C17 2 1.769(3)

loop_
_geom_hbond_atom_site_label_D
_geom_hbond_atom_site_label_H
_geom_hbond_atom_site_label_A
_geom_hbond_site_symmetry_A
_geom_hbond_distance_DH
_geom_hbond_distance_HA
_geom_hbond_distance_DA
_geom_hbond_angle_DHA
_geom_hbond_publ_flag
C8 H8A O1 7_566 0.97 2.19 2.806(2) 120 y
C14 H14A O1 7_566 0.93 2.57 3.284(2) 134 y
C17 H17A Cg1 7_566 0.96 2.83 3.648(5) 144 y

loop_
_geom_torsion_atom_site_label_1
_geom_torsion_atom_site_label_2
_geom_torsion_atom_site_label_3
_geom_torsion_atom_site_label_4
_geom_torsion_site_symmetry_1
_geom_torsion_site_symmetry_4
_geom_torsion
N1 Pd1 O1 C1 . . -4.24(13)
N1 Pd1 O1 C1 7_566 . 175.76(13)
O1 Pd1 N1 C7 7_566 . -175.14(12)
O1 Pd1 N1 C7 . . 4.86(12)
O1 Pd1 N1 C8 7_566 . 5.26(10)
O1 Pd1 N1 C8 . . -174.74(10)
Pd1 O1 C1 C6 . . 1.8(2)
Pd1 O1 C1 C2 . . -177.17(10)
C15 O2 C2 C3 . . 7.9(2)
C15 O2 C2 C1 . . -173.07(13)
O1 C1 C2 O2 . . -0.92(19)
C6 C1 C2 O2 . . 180.00(12)
O1 C1 C2 C3 . . 178.12(14)
C6 C1 C2 C3 . . -1.0(2)
O2 C2 C3 C4 . . 179.63(15)
C1 C2 C3 C4 . . 0.7(2)
C2 C3 C4 C5 . . -0.2(3)
C3 C4 C5 C6 . . -0.1(3)
O1 C1 C6 C5 . . -178.26(14)
C2 C1 C6 C5 . . 0.7(2)
O1 C1 C6 C7 . . 1.7(2)
C2 C1 C6 C7 . . -179.34(13)
C4 C5 C6 C1 . . -0.2(2)
C4 C5 C6 C7 . . 179.83(15)
C8 N1 C7 C6 . . 176.22(13)
Pd1 N1 C7 C6 . . -3.4(2)
C1 C6 C7 N1 . . -0.7(2)
C5 C6 C7 N1 . . 179.23(15)
C7 N1 C8 C9 . . -85.20(15)
Pd1 N1 C8 C9 . . 94.43(13)
N1 C8 C9 C10 . . 93.72(16)
N1 C8 C9 C14 . . -85.35(16)
C14 C9 C10 C11 . . -0.4(2)
C8 C9 C10 C11 . . -179.47(14)
C9 C10 C11 C12 . . 0.1(2)
C10 C11 C12 C13 . . 0.1(2)
C10 C11 C12 C16 . . 179.97(16)
C11 C12 C13 C14 . . 0.0(2)
C16 C12 C13 C14 . . -179.83(15)
C10 C9 C14 C13 . . 0.5(2)
C8 C9 C14 C13 . . 179.60(13)
C12 C13 C14 C9 . . -0.3(2)
Cl2 C17 Cl1 C17 . 2 -74.3(4)
Cl2 C17 Cl1 C17 2 2 59.6(4)
Cl1 C17 Cl2 C17 . 2 70.1(2)
Cl2 C17 Cl2 C17 2 2 -61.4(3)
